data_4332917
loop_
_publ_author_name
'Zhang, Qian-Feng'
'Ding, Jihai'
'Yu, Zhan'
'Song, Yinglin'
'Rothenberger, Alexander'
'Fenske, Dieter'
'Leung, Wa-Hung'

_publ_section_title
;
 Syntheses, Structures, and Nonlinear Optical Properties of
 Heteroselenometallic W&#x2212;Se&#x2212;Ag Cluster Compounds Containing
 Phosphine Ligands
;
_journal_issue 21
_journal_name_full 'Inorganic Chemistry'
_journal_page_first 8638
_journal_page_last 8647
_journal_paper_doi 10.1021/ic0610839
_journal_volume 45
_journal_year 2006
_chemical_formula_sum 'C36 H66 Ag2 P2 Se4 W'
_chemical_formula_weight 1276.26
_chemical_name_systematic
; 
 ? 
;
_space_group_IT_number 2
_symmetry_cell_setting triclinic
_symmetry_space_group_name_Hall '-P 1'
_symmetry_space_group_name_H-M 'P -1'
_atom_sites_solution_hydrogens geom
_atom_sites_solution_primary direct
_atom_sites_solution_secondary difmap
_audit_creation_method SHELXL-97
_cell_angle_alpha 86.761(5)
_cell_angle_beta 77.665(6)
_cell_angle_gamma 82.548(6)
_cell_formula_units_Z 4
_cell_length_a 11.3322(12)
_cell_length_b 17.1130(18)
_cell_length_c 23.541(3)
_cell_measurement_reflns_used 7060
_cell_measurement_temperature 293(2)
_cell_measurement_theta_max 30.0
_cell_measurement_theta_min 2.37
_cell_volume 4420.2(9)
_computing_cell_refinement 'Bruker SMART'
_computing_data_collection 'Bruker SMART'
_computing_data_reduction 'Bruker SAINT'
_computing_molecular_graphics 'Bruker SHELXTL'
_computing_publication_material 'Bruker SHELXTL'
_computing_structure_refinement 'SHELXL-97 (Sheldrick, 1997)'
_computing_structure_solution 'SHELXS-97 (Sheldrick, 1990)'
_diffrn_ambient_temperature 293(2)
_diffrn_measured_fraction_theta_full 0.976
_diffrn_measured_fraction_theta_max 0.976
_diffrn_measurement_device_type 'CCD area detector'
_diffrn_measurement_method 'phi and omega scans'
_diffrn_radiation_monochromator graphite
_diffrn_radiation_source 'fine-focus sealed tube'
_diffrn_radiation_type MoK\a
_diffrn_radiation_wavelength 0.71073
_diffrn_reflns_av_R_equivalents 0.0544
_diffrn_reflns_av_sigmaI/netI 0.0570
_diffrn_reflns_limit_h_max 12
_diffrn_reflns_limit_h_min -12
_diffrn_reflns_limit_k_max 18
_diffrn_reflns_limit_k_min -18
_diffrn_reflns_limit_l_max 18
_diffrn_reflns_limit_l_min -25
_diffrn_reflns_number 39006
_diffrn_reflns_theta_full 22.50
_diffrn_reflns_theta_max 22.50
_diffrn_reflns_theta_min 1.20
_exptl_absorpt_coefficient_mu 6.863
_exptl_absorpt_correction_type sadabs
_exptl_crystal_colour purple
_exptl_crystal_density_diffrn 1.918
_exptl_crystal_density_meas 0
_exptl_crystal_density_method 'not measured'
_exptl_crystal_description needle
_exptl_crystal_F_000 2464
_exptl_crystal_size_max 0.71
_exptl_crystal_size_mid 0.17
_exptl_crystal_size_min 0.12
_refine_diff_density_max 3.699
_refine_diff_density_min -1.522
_refine_diff_density_rms 0.356
_refine_ls_extinction_method none
_refine_ls_goodness_of_fit_ref 1.091
_refine_ls_hydrogen_treatment constr
_refine_ls_matrix_type full
_refine_ls_number_parameters 823
_refine_ls_number_reflns 11299
_refine_ls_number_restraints 0
_refine_ls_restrained_S_all 0.091
_refine_ls_R_factor_all 0.1007
_refine_ls_R_factor_gt 0.0654
_refine_ls_shift/su_max 0.001
_refine_ls_shift/su_mean 0.000
_refine_ls_structure_factor_coef Fsqd
_refine_ls_weighting_details 'calc w=1/[\s^2^(Fo^2^)+(0.1586P)^2^+96.7918P] where P=(Fo^2^+2Fc^2^)/3'
_refine_ls_weighting_scheme calc
_refine_ls_wR_factor_gt 0.1422
_refine_ls_wR_factor_ref 0.2012
_reflns_number_gt 7654
_reflns_number_total 11299
_reflns_threshold_expression >2sigma(I)
_cod_data_source_file ic0610839sup2.cif
_cod_data_source_block '[(WSe4)(AgPCy3)2]'
_cod_depositor_comments
;
The following automatic conversions were performed:

'_symmetry_cell_setting' value 'Triclinic' changed to 'triclinic'
according to /home/saulius/struct/CIF-dictionaries/cif_core.dic
dictionary named 'cif_core.dic' version 2.4.2 from 2011-04-26.

Automatic conversion script
Id: cif_fix_values 1891 2012-01-12 08:04:46Z andrius 
;
_cod_original_sg_symbol_H-M P-1
_cod_database_code 4332917

loop_
_symmetry_equiv_pos_as_xyz
'x, y, z'
'-x, -y, -z'

loop_
_atom_site_label
_atom_site_type_symbol
_atom_site_fract_x
_atom_site_fract_y
_atom_site_fract_z
_atom_site_U_iso_or_equiv
_atom_site_adp_type
_atom_site_occupancy
_atom_site_symmetry_multiplicity
_atom_site_calc_flag
_atom_site_refinement_flags
W1A W 0.61169(8) 0.77015(5) 0.37461(3) 0.0421(3) Uani 1 1 d .
Ag1A Ag 0.50242(17) 0.93418(10) 0.36894(9) 0.0586(5) Uani 1 1 d .
Ag2A Ag 0.71091(17) 0.60463(10) 0.38159(9) 0.0614(5) Uani 1 1 d .
P1A P 0.4466(6) 1.0738(3) 0.3651(3) 0.0582(16) Uani 1 1 d .
P2A P 0.7760(5) 0.4675(4) 0.3894(3) 0.0541(15) Uani 1 1 d .
Se1A Se 0.4206(2) 0.80874(14) 0.35170(11) 0.0596(7) Uani 1 1 d .
Se2A Se 0.7080(2) 0.87667(14) 0.38986(13) 0.0662(7) Uani 1 1 d .
Se3A Se 0.7344(3) 0.70364(15) 0.29590(11) 0.0712(8) Uani 1 1 d .
Se4A Se 0.5825(3) 0.69464(15) 0.46054(10) 0.0676(7) Uani 1 1 d .
C1A C 0.299(3) 1.1103(18) 0.4058(15) 0.086(9) Uani 1 1 d .
H1A H 0.25(3) 1.110(18) 0.376(13) 0.103 Uiso 1 1 calc R
C2A C 0.238(3) 1.0592(18) 0.4497(15) 0.096(10) Uani 1 1 d .
H2AA H 0.2864 1.0481 0.4791 0.116 Uiso 1 1 calc R
H2AB H 0.2361 1.0097 0.4319 0.116 Uiso 1 1 calc R
C3A C 0.110(2) 1.0872(16) 0.4802(13) 0.075(8) Uani 1 1 d .
H3AA H 0.0544 1.0757 0.4565 0.090 Uiso 1 1 calc R
H3AB H 0.0914 1.0578 0.5168 0.090 Uiso 1 1 calc R
C4A C 0.090(3) 1.171(2) 0.4918(16) 0.115(13) Uani 1 1 d .
H4AA H 0.0024 1.1870 0.4988 0.138 Uiso 1 1 calc R
H4AB H 0.1151 1.1778 0.5278 0.138 Uiso 1 1 calc R
C5A C 0.145(3) 1.2248(18) 0.4506(17) 0.110(12) Uani 1 1 d .
H5AA H 0.1433 1.2738 0.4697 0.132 Uiso 1 1 calc R
H5AB H 0.0961 1.2360 0.4211 0.132 Uiso 1 1 calc R
C6A C 0.276(2) 1.1972(13) 0.4204(11) 0.058(6) Uani 1 1 d .
H6AA H 0.2970 1.2284 0.3848 0.070 Uiso 1 1 calc R
H6AB H 0.3301 1.2070 0.4456 0.070 Uiso 1 1 calc R
C7A C 0.562(2) 1.1222(15) 0.3909(11) 0.060(7) Uani 1 1 d .
H7A H 0.54(2) 1.179(14) 0.389(10) 0.072 Uiso 1 1 calc .
C8A C 0.568(2) 1.1001(14) 0.4522(10) 0.060(6) Uani 1 1 d .
H8AA H 0.5875 1.0434 0.4559 0.072 Uiso 1 1 calc R
H8AB H 0.4896 1.1149 0.4772 0.072 Uiso 1 1 calc R
C9A C 0.666(2) 1.1407(18) 0.4725(12) 0.083(9) Uani 1 1 d .
H9AA H 0.6416 1.1972 0.4732 0.100 Uiso 1 1 calc R
H9AB H 0.6708 1.1223 0.5117 0.100 Uiso 1 1 calc R
C10A C 0.785(2) 1.1242(18) 0.4339(13) 0.080(8) Uani 1 1 d .
H10A H 0.8119 1.0682 0.4363 0.095 Uiso 1 1 calc R
H10B H 0.8427 1.1522 0.4468 0.095 Uiso 1 1 calc R
C11A C 0.782(2) 1.1478(16) 0.3724(12) 0.074(8) Uani 1 1 d .
H11A H 0.8611 1.1332 0.3480 0.089 Uiso 1 1 calc R
H11B H 0.7625 1.2046 0.3691 0.089 Uiso 1 1 calc R
C12A C 0.684(2) 1.1066(16) 0.3510(11) 0.067(7) Uani 1 1 d .
H12A H 0.6784 1.1261 0.3121 0.081 Uiso 1 1 calc R
H12B H 0.7089 1.0502 0.3495 0.081 Uiso 1 1 calc R
C13A C 0.457(5) 1.100(4) 0.2887(18) 0.168(10) Uani 1 1 d .
H13A H 0.54(4) 1.08(3) 0.27(2) 0.202 Uiso 1 1 calc R
C14A C 0.370(5) 1.064(3) 0.2616(16) 0.168(10) Uani 1 1 d .
H14A H 0.2870 1.0855 0.2780 0.202 Uiso 1 1 calc R
H14B H 0.3775 1.0072 0.2694 0.202 Uiso 1 1 calc R
C15A C 0.400(5) 1.081(3) 0.1946(17) 0.168(10) Uani 1 1 d .
H15A H 0.4828 1.0592 0.1788 0.202 Uiso 1 1 calc R
H15B H 0.3463 1.0559 0.1765 0.202 Uiso 1 1 calc R
C16A C 0.388(5) 1.156(3) 0.1816(17) 0.168(10) Uani 1 1 d .
H16A H 0.3022 1.1762 0.1920 0.202 Uiso 1 1 calc R
H16B H 0.4134 1.1630 0.1398 0.202 Uiso 1 1 calc R
C17A C 0.459(5) 1.205(3) 0.2110(16) 0.168(10) Uani 1 1 d .
H17A H 0.5452 1.1948 0.1936 0.202 Uiso 1 1 calc R
H17B H 0.4338 1.2608 0.2044 0.202 Uiso 1 1 calc R
C18A C 0.441(3) 1.187(2) 0.2754(14) 0.102(10) Uani 1 1 d .
H18A H 0.3592 1.2094 0.2941 0.122 Uiso 1 1 calc R
H18B H 0.4982 1.2125 0.2912 0.122 Uiso 1 1 calc R
C19A C 0.774(3) 0.4324(15) 0.4644(11) 0.067(7) Uani 1 1 d .
H19A H 0.69(2) 0.446(15) 0.483(11) 0.081 Uiso 1 1 calc R
C20A C 0.797(2) 0.3451(14) 0.4785(11) 0.064(7) Uani 1 1 d .
H20A H 0.7445 0.3177 0.4612 0.077 Uiso 1 1 calc R
H20B H 0.8806 0.3263 0.4605 0.077 Uiso 1 1 calc R
C21A C 0.777(3) 0.324(2) 0.5407(16) 0.109(11) Uani 1 1 d .
H21A H 0.8112 0.2697 0.5462 0.130 Uiso 1 1 calc R
H21B H 0.6909 0.3289 0.5574 0.130 Uiso 1 1 calc R
C22A C 0.839(4) 0.379(2) 0.5717(15) 0.104(12) Uani 1 1 d .
H22A H 0.8174 0.3677 0.6133 0.125 Uiso 1 1 calc R
H22B H 0.9266 0.3657 0.5598 0.125 Uiso 1 1 calc R
C23A C 0.813(4) 0.456(3) 0.5627(17) 0.140(17) Uani 1 1 d .
H23A H 0.8609 0.4834 0.5825 0.169 Uiso 1 1 calc R
H23B H 0.7278 0.4708 0.5796 0.169 Uiso 1 1 calc R
C24A C 0.838(3) 0.481(2) 0.4965(13) 0.103(11) Uani 1 1 d .
H24A H 0.8089 0.5368 0.4922 0.123 Uiso 1 1 calc R
H24B H 0.9250 0.4740 0.4804 0.123 Uiso 1 1 calc R
C25A C 0.672(2) 0.4090(12) 0.3615(11) 0.057(6) Uani 1 1 d .
H25A H 0.70(2) 0.353(14) 0.363(10) 0.069 Uiso 1 1 calc R
C26A C 0.670(2) 0.434(2) 0.2983(11) 0.084(9) Uani 1 1 d .
H26A H 0.7518 0.4250 0.2745 0.101 Uiso 1 1 calc R
H26B H 0.6413 0.4898 0.2956 0.101 Uiso 1 1 calc R
C27A C 0.583(3) 0.384(2) 0.2766(15) 0.113(12) Uani 1 1 d .
H27A H 0.5776 0.3997 0.2370 0.135 Uiso 1 1 calc R
H27B H 0.6156 0.3283 0.2771 0.135 Uiso 1 1 calc R
C28A C 0.460(3) 0.3957(17) 0.3157(15) 0.088(10) Uani 1 1 d .
H28A H 0.4072 0.3637 0.3027 0.105 Uiso 1 1 calc R
H28B H 0.4269 0.4505 0.3126 0.105 Uiso 1 1 calc R
C29A C 0.462(3) 0.3748(16) 0.3783(14) 0.086(9) Uani 1 1 d .
H29A H 0.3810 0.3857 0.4018 0.103 Uiso 1 1 calc R
H29B H 0.4888 0.3189 0.3824 0.103 Uiso 1 1 calc R
C30A C 0.546(2) 0.4208(16) 0.3996(11) 0.069(7) Uani 1 1 d .
H30A H 0.5502 0.4041 0.4393 0.083 Uiso 1 1 calc R
H30B H 0.5150 0.4764 0.3995 0.083 Uiso 1 1 calc R
C31A C 0.934(2) 0.4336(16) 0.3494(13) 0.067(7) Uani 1 1 d .
H31A H 0.98(2) 0.434(15) 0.379(11) 0.080 Uiso 1 1 calc .
C32A C 0.963(2) 0.3507(17) 0.3306(13) 0.077(8) Uani 1 1 d .
H32A H 0.9114 0.3423 0.3039 0.092 Uiso 1 1 calc R
H32B H 0.9427 0.3159 0.3643 0.092 Uiso 1 1 calc R
C33A C 1.093(3) 0.329(2) 0.3014(18) 0.119(13) Uani 1 1 d .
H33A H 1.1003 0.2800 0.2816 0.142 Uiso 1 1 calc R
H33B H 1.1417 0.3197 0.3311 0.142 Uiso 1 1 calc R
C34A C 1.147(3) 0.391(3) 0.2577(14) 0.124(16) Uani 1 1 d .
H34A H 1.2350 0.3785 0.2486 0.149 Uiso 1 1 calc R
H34B H 1.1183 0.3877 0.2220 0.149 Uiso 1 1 calc R
C35A C 1.117(3) 0.470(3) 0.2778(17) 0.124(15) Uani 1 1 d .
H35A H 1.1391 0.5061 0.2449 0.148 Uiso 1 1 calc R
H35B H 1.1665 0.4774 0.3055 0.148 Uiso 1 1 calc R
C36A C 0.982(3) 0.495(2) 0.3067(17) 0.110(12) Uani 1 1 d .
H36A H 0.9757 0.5442 0.3263 0.132 Uiso 1 1 calc R
H36B H 0.9342 0.5034 0.2770 0.132 Uiso 1 1 calc R
W1B W 0.87297(8) 0.26610(5) 0.12466(3) 0.0420(3) Uani 1 1 d .
Ag1B Ag 0.77676(17) 0.43047(9) 0.10376(8) 0.0541(5) Uani 1 1 d .
Ag2B Ag 0.96038(18) 0.10070(10) 0.14758(8) 0.0599(5) Uani 1 1 d .
P1B P 0.7225(5) 0.5693(3) 0.0932(3) 0.0489(14) Uani 1 1 d .
P2B P 1.0184(6) -0.0373(3) 0.1588(3) 0.0534(15) Uani 1 1 d .
Se1B Se 0.6875(2) 0.30465(14) 0.09828(13) 0.0684(7) Uani 1 1 d .
Se2B Se 0.9790(2) 0.37355(15) 0.13130(14) 0.0712(8) Uani 1 1 d .
Se3B Se 0.9935(3) 0.18654(16) 0.05283(11) 0.0760(8) Uani 1 1 d .
Se4B Se 0.8381(3) 0.20555(16) 0.21650(11) 0.0817(9) Uani 1 1 d .
C1B C 0.856(2) 0.6212(13) 0.0987(9) 0.048(5) Uani 1 1 d .
H1B H 0.833(18) 0.678(13) 0.094(9) 0.058 Uiso 1 1 calc R
C2B C 0.884(2) 0.6048(14) 0.1582(10) 0.057(6) Uani 1 1 d .
H2BA H 0.9033 0.5485 0.1642 0.068 Uiso 1 1 calc R
H2BB H 0.8125 0.6226 0.1875 0.068 Uiso 1 1 calc R
C3B C 0.992(3) 0.6477(16) 0.1649(12) 0.074(8) Uani 1 1 d .
H3BA H 0.9704 0.7043 0.1620 0.089 Uiso 1 1 calc R
H3BB H 1.0114 0.6347 0.2028 0.089 Uiso 1 1 calc R
C4B C 1.099(3) 0.6235(16) 0.1192(12) 0.074(8) Uani 1 1 d .
H4BA H 1.1228 0.5673 0.1234 0.089 Uiso 1 1 calc R
H4BB H 1.1661 0.6509 0.1232 0.089 Uiso 1 1 calc R
C5B C 1.070(3) 0.6418(19) 0.0603(14) 0.094(10) Uani 1 1 d .
H5BA H 1.1420 0.6264 0.0306 0.113 Uiso 1 1 calc R
H5BB H 1.0480 0.6981 0.0557 0.113 Uiso 1 1 calc R
C6B C 0.964(2) 0.5969(13) 0.0526(10) 0.055(6) Uani 1 1 d .
H6BA H 0.9450 0.6095 0.0145 0.066 Uiso 1 1 calc R
H6BB H 0.9868 0.5405 0.0555 0.066 Uiso 1 1 calc R
C7B C 0.597(2) 0.6062(14) 0.1505(13) 0.071(8) Uani 1 1 d .
H7B H 0.63(2) 0.595(15) 0.185(12) 0.085 Uiso 1 1 calc R
C8B C 0.560(2) 0.6901(14) 0.1539(11) 0.060(6) Uani 1 1 d .
H8BA H 0.5374 0.7084 0.1174 0.073 Uiso 1 1 calc R
H8BB H 0.6297 0.7155 0.1570 0.073 Uiso 1 1 calc R
C9B C 0.456(3) 0.718(2) 0.2026(15) 0.104(11) Uani 1 1 d .
H9BA H 0.4881 0.7226 0.2372 0.124 Uiso 1 1 calc R
H9BB H 0.4222 0.7711 0.1922 0.124 Uiso 1 1 calc R
C10B C 0.362(3) 0.672(2) 0.216(2) 0.133(16) Uani 1 1 d .
H10C H 0.3085 0.6861 0.1895 0.159 Uiso 1 1 calc R
H10D H 0.3164 0.6848 0.2550 0.159 Uiso 1 1 calc R
C11B C 0.396(3) 0.584(2) 0.2152(18) 0.122(14) Uani 1 1 d .
H11C H 0.3239 0.5596 0.2148 0.147 Uiso 1 1 calc R
H11D H 0.4238 0.5668 0.2505 0.147 Uiso 1 1 calc R
C12B C 0.494(3) 0.558(2) 0.1633(17) 0.121(14) Uani 1 1 d .
H12C H 0.5248 0.5038 0.1700 0.145 Uiso 1 1 calc R
H12D H 0.4573 0.5603 0.1294 0.145 Uiso 1 1 calc R
C13B C 0.671(3) 0.6028(15) 0.0244(11) 0.067(7) Uani 1 1 d .
H13B H 0.58(2) 0.606(15) 0.037(11) 0.081 Uiso 1 1 calc .
C14B C 0.690(2) 0.6866(13) 0.0043(11) 0.062(6) Uani 1 1 d .
H14C H 0.6510 0.7221 0.0353 0.074 Uiso 1 1 calc R
H14D H 0.7768 0.6915 -0.0040 0.074 Uiso 1 1 calc R
C15B C 0.640(4) 0.7105(18) -0.0490(15) 0.115(13) Uani 1 1 d .
H15C H 0.5532 0.7242 -0.0370 0.138 Uiso 1 1 calc R
H15D H 0.6745 0.7577 -0.0660 0.138 Uiso 1 1 calc R
C16B C 0.662(4) 0.655(3) -0.0923(14) 0.127(15) Uani 1 1 d .
H16C H 0.7442 0.6563 -0.1144 0.152 Uiso 1 1 calc R
H16D H 0.6072 0.6716 -0.1186 0.152 Uiso 1 1 calc R
C17B C 0.646(3) 0.569(2) -0.0720(15) 0.109(12) Uani 1 1 d .
H17C H 0.5596 0.5631 -0.0630 0.130 Uiso 1 1 calc R
H17D H 0.6843 0.5344 -0.1037 0.130 Uiso 1 1 calc R
C18B C 0.698(4) 0.5425(18) -0.0196(14) 0.105(11) Uani 1 1 d .
H18C H 0.6651 0.4949 -0.0027 0.126 Uiso 1 1 calc R
H18D H 0.7856 0.5301 -0.0316 0.126 Uiso 1 1 calc R
C19B C 1.060(3) -0.0730(19) 0.2279(13) 0.086(9) Uani 1 1 d .
H19B H 1.15(3) -0.075(18) 0.216(13) 0.103 Uiso 1 1 calc R
C20B C 1.050(3) -0.1583(15) 0.2458(11) 0.070(7) Uani 1 1 d .
H20C H 1.0989 -0.1911 0.2151 0.084 Uiso 1 1 calc R
H20D H 0.9661 -0.1678 0.2499 0.084 Uiso 1 1 calc R
C21B C 1.091(4) -0.184(3) 0.3028(17) 0.141(17) Uani 1 1 d .
H21C H 1.0487 -0.2279 0.3199 0.169 Uiso 1 1 calc R
H21D H 1.1772 -0.2023 0.2936 0.169 Uiso 1 1 calc R
C22B C 1.071(4) -0.126(3) 0.3446(15) 0.136(17) Uani 1 1 d .
H22C H 1.1306 -0.1403 0.3688 0.164 Uiso 1 1 calc R
H22D H 0.9918 -0.1301 0.3691 0.164 Uiso 1 1 calc R
C23B C 1.077(3) -0.040(2) 0.3264(14) 0.101(11) Uani 1 1 d .
H23C H 1.0259 -0.0087 0.3574 0.122 Uiso 1 1 calc R
H23D H 1.1596 -0.0291 0.3231 0.122 Uiso 1 1 calc R
C24B C 1.038(4) -0.014(2) 0.2705(14) 0.120(13) Uani 1 1 d .
H24C H 0.9513 0.0041 0.2793 0.144 Uiso 1 1 calc R
H24D H 1.0799 0.0305 0.2541 0.144 Uiso 1 1 calc R
C25B C 0.889(3) -0.0895(14) 0.1499(11) 0.069(8) Uani 1 1 d .
H25B H 0.91(2) -0.146(16) 0.156(11) 0.083 Uiso 1 1 calc R
C26B C 0.777(2) -0.0659(17) 0.1942(11) 0.073(7) Uani 1 1 d .
H26C H 0.7518 -0.0100 0.1897 0.088 Uiso 1 1 calc R
H26D H 0.7940 -0.0757 0.2329 0.088 Uiso 1 1 calc R
C27B C 0.676(3) -0.112(2) 0.1875(16) 0.108(11) Uani 1 1 d .
H27C H 0.6034 -0.0966 0.2163 0.130 Uiso 1 1 calc R
H27D H 0.7005 -0.1682 0.1935 0.130 Uiso 1 1 calc R
C28B C 0.651(3) -0.0970(19) 0.1269(17) 0.102(11) Uani 1 1 d .
H28C H 0.5876 -0.1275 0.1223 0.122 Uiso 1 1 calc R
H28D H 0.6223 -0.0417 0.1221 0.122 Uiso 1 1 calc R
C29B C 0.760(3) -0.1179(19) 0.0818(16) 0.099(11) Uani 1 1 d .
H29C H 0.7418 -0.1031 0.0439 0.119 Uiso 1 1 calc R
H29D H 0.7822 -0.1746 0.0831 0.119 Uiso 1 1 calc R
C30B C 0.865(3) -0.0767(16) 0.0903(12) 0.078(8) Uani 1 1 d .
H30C H 0.9380 -0.0962 0.0624 0.094 Uiso 1 1 calc R
H30D H 0.8478 -0.0206 0.0825 0.094 Uiso 1 1 calc R
C31B C 1.154(3) -0.0726(17) 0.1044(13) 0.085(9) Uani 1 1 d .
H31B H 1.11(3) -0.061(17) 0.072(13) 0.101 Uiso 1 1 calc R
C32B C 1.181(3) -0.1581(18) 0.0937(14) 0.086(9) Uani 1 1 d .
H32C H 1.1935 -0.1859 0.1294 0.103 Uiso 1 1 calc R
H32D H 1.1109 -0.1763 0.0833 0.103 Uiso 1 1 calc R
C33B C 1.287(4) -0.177(2) 0.048(2) 0.138(17) Uani 1 1 d .
H33C H 1.3275 -0.2272 0.0600 0.166 Uiso 1 1 calc R
H33D H 1.2565 -0.1882 0.0141 0.166 Uiso 1 1 calc R
C34B C 1.372(4) -0.133(3) 0.029(2) 0.17(2) Uani 1 1 d .
H34C H 1.3996 -0.1404 -0.0121 0.207 Uiso 1 1 calc R
H34D H 1.4397 -0.1523 0.0475 0.207 Uiso 1 1 calc R
C35B C 1.344(3) -0.045(2) 0.0388(18) 0.126(14) Uani 1 1 d .
H35C H 1.4150 -0.0263 0.0475 0.151 Uiso 1 1 calc R
H35D H 1.3300 -0.0193 0.0026 0.151 Uiso 1 1 calc R
C36B C 1.241(4) -0.021(3) 0.084(2) 0.18(3) Uani 1 1 d .
H36C H 1.2725 -0.0073 0.1170 0.219 Uiso 1 1 calc R
H36D H 1.1995 0.0275 0.0704 0.219 Uiso 1 1 calc R

loop_
_atom_site_aniso_label
_atom_site_aniso_U_11
_atom_site_aniso_U_22
_atom_site_aniso_U_33
_atom_site_aniso_U_23
_atom_site_aniso_U_13
_atom_site_aniso_U_12
W1A 0.0552(6) 0.0370(5) 0.0316(5) -0.0028(4) -0.0046(4) -0.0024(4)
Ag1A 0.0628(11) 0.0404(10) 0.0717(13) -0.0044(9) -0.0112(9) -0.0060(8)
Ag2A 0.0717(12) 0.0349(10) 0.0762(13) -0.0018(9) -0.0163(10) 0.0004(8)
P1A 0.055(4) 0.036(3) 0.078(5) 0.008(3) -0.004(3) -0.007(3)
P2A 0.054(4) 0.048(4) 0.060(4) 0.001(3) -0.013(3) -0.005(3)
Se1A 0.0625(15) 0.0449(13) 0.0743(17) -0.0044(12) -0.0217(13) -0.0034(11)
Se2A 0.0625(15) 0.0448(14) 0.096(2) -0.0068(13) -0.0287(14) -0.0006(11)
Se3A 0.101(2) 0.0540(15) 0.0439(14) -0.0086(11) 0.0027(13) 0.0171(14)
Se4A 0.0913(19) 0.0551(15) 0.0431(14) 0.0102(11) 0.0022(13) 0.0080(13)
C1A 0.062(18) 0.08(2) 0.10(2) 0.014(18) 0.019(15) -0.017(15)
C2A 0.09(2) 0.07(2) 0.11(3) 0.012(18) 0.019(18) -0.018(17)
C3A 0.062(17) 0.064(18) 0.09(2) 0.028(15) -0.002(14) -0.014(14)
C4A 0.06(2) 0.15(4) 0.10(3) 0.01(2) 0.028(17) 0.00(2)
C5A 0.09(2) 0.07(2) 0.13(3) -0.02(2) 0.03(2) 0.032(18)
C6A 0.059(14) 0.044(13) 0.061(15) -0.003(11) 0.004(12) 0.009(11)
C7A 0.061(15) 0.051(14) 0.061(17) -0.004(12) 0.013(12) -0.019(12)
C8A 0.061(15) 0.061(15) 0.052(15) -0.015(12) -0.004(12) 0.006(12)
C9A 0.09(2) 0.10(2) 0.063(18) -0.023(15) -0.032(16) 0.031(17)
C10A 0.072(18) 0.09(2) 0.09(2) -0.014(16) -0.033(16) 0.002(15)
C11A 0.071(17) 0.061(17) 0.09(2) 0.005(15) -0.013(15) -0.015(14)
C12A 0.055(15) 0.09(2) 0.056(16) -0.006(14) -0.008(12) -0.018(14)
C13A 0.25(3) 0.20(3) 0.075(13) 0.045(14) -0.056(15) -0.10(2)
C14A 0.25(3) 0.20(3) 0.075(13) 0.045(14) -0.056(15) -0.10(2)
C15A 0.25(3) 0.20(3) 0.075(13) 0.045(14) -0.056(15) -0.10(2)
C16A 0.25(3) 0.20(3) 0.075(13) 0.045(14) -0.056(15) -0.10(2)
C17A 0.25(3) 0.20(3) 0.075(13) 0.045(14) -0.056(15) -0.10(2)
C18A 0.11(3) 0.10(3) 0.09(2) 0.023(19) -0.007(19) -0.03(2)
C19A 0.10(2) 0.052(15) 0.048(15) -0.009(12) -0.027(15) 0.008(15)
C20A 0.070(16) 0.055(15) 0.060(17) 0.018(12) -0.006(13) -0.002(12)
C21A 0.11(3) 0.10(3) 0.12(3) 0.03(2) -0.04(2) -0.04(2)
C22A 0.12(3) 0.13(3) 0.07(2) 0.01(2) -0.05(2) -0.03(3)
C23A 0.14(3) 0.22(6) 0.08(3) -0.04(3) -0.05(2) -0.02(4)
C24A 0.12(3) 0.13(3) 0.07(2) 0.018(19) -0.033(19) -0.04(2)
C25A 0.085(18) 0.020(11) 0.069(17) 0.006(10) -0.024(14) -0.004(11)
C26A 0.066(17) 0.13(3) 0.058(17) -0.018(17) -0.018(14) -0.008(17)
C27A 0.10(3) 0.13(3) 0.10(3) -0.04(2) -0.03(2) 0.03(2)
C28A 0.08(2) 0.060(18) 0.13(3) -0.029(18) -0.04(2) -0.012(15)
C29A 0.10(2) 0.060(18) 0.11(3) -0.016(16) -0.043(19) 0.009(15)
C30A 0.075(18) 0.080(19) 0.053(16) 0.000(13) -0.011(13) -0.021(14)
C31A 0.046(14) 0.074(18) 0.073(18) 0.003(14) -0.001(12) -0.002(13)
C32A 0.058(16) 0.09(2) 0.080(19) -0.023(16) -0.017(14) 0.024(14)
C33A 0.07(2) 0.15(4) 0.12(3) -0.03(3) 0.00(2) 0.02(2)
C34A 0.06(2) 0.24(5) 0.06(2) 0.00(3) 0.001(16) 0.03(3)
C35A 0.053(19) 0.19(4) 0.11(3) 0.04(3) 0.019(18) -0.01(2)
C36A 0.062(19) 0.12(3) 0.14(3) 0.04(2) -0.007(19) -0.028(19)
W1B 0.0593(6) 0.0322(5) 0.0285(5) -0.0002(3) -0.0005(4) 0.0019(4)
Ag1B 0.0699(12) 0.0307(9) 0.0619(12) 0.0023(8) -0.0174(9) -0.0024(8)
Ag2B 0.0774(13) 0.0330(9) 0.0672(12) -0.0020(8) -0.0150(10) 0.0014(8)
P1B 0.059(4) 0.032(3) 0.058(4) -0.002(3) -0.021(3) 0.002(3)
P2B 0.065(4) 0.040(3) 0.055(4) -0.006(3) -0.017(3) 0.002(3)
Se1B 0.0662(16) 0.0471(14) 0.095(2) -0.0003(13) -0.0200(14) -0.0134(12)
Se2B 0.0751(17) 0.0467(14) 0.102(2) 0.0062(14) -0.0387(16) -0.0134(13)
Se3B 0.108(2) 0.0585(16) 0.0471(15) -0.0096(12) 0.0034(14) 0.0160(15)
Se4B 0.127(2) 0.0539(16) 0.0455(15) 0.0106(12) 0.0110(15) 0.0040(16)
C1B 0.072(15) 0.036(12) 0.036(12) -0.001(10) -0.004(11) -0.016(11)
C2B 0.065(15) 0.059(15) 0.046(14) -0.011(11) -0.009(11) -0.007(12)
C3B 0.10(2) 0.065(17) 0.071(19) -0.012(14) -0.030(16) -0.021(15)
C4B 0.09(2) 0.067(18) 0.08(2) 0.000(15) -0.033(17) -0.017(15)
C5B 0.08(2) 0.09(2) 0.10(3) 0.000(18) 0.009(17) -0.009(17)
C6B 0.065(15) 0.041(13) 0.049(14) 0.008(10) -0.002(11) 0.010(11)
C7B 0.074(18) 0.037(14) 0.10(2) 0.007(14) 0.001(15) -0.020(13)
C8B 0.069(16) 0.059(16) 0.060(16) -0.020(12) -0.020(13) -0.014(12)
C9B 0.07(2) 0.14(3) 0.10(3) -0.03(2) -0.004(17) -0.01(2)
C10B 0.08(2) 0.11(3) 0.19(4) -0.04(3) 0.04(2) -0.04(2)
C11B 0.10(3) 0.13(3) 0.13(3) 0.03(3) 0.01(2) -0.06(2)
C12B 0.11(3) 0.09(3) 0.13(3) -0.02(2) 0.05(2) -0.03(2)
C13B 0.12(2) 0.054(15) 0.046(15) 0.014(12) -0.047(16) -0.014(16)
C14B 0.079(17) 0.047(14) 0.061(16) 0.007(12) -0.028(13) 0.001(12)
C15B 0.20(4) 0.060(19) 0.08(2) -0.002(17) -0.06(3) 0.03(2)
C16B 0.15(3) 0.17(4) 0.06(2) 0.02(2) -0.04(2) 0.02(3)
C17B 0.12(3) 0.12(3) 0.09(2) -0.03(2) -0.05(2) 0.03(2)
C18B 0.17(3) 0.06(2) 0.09(2) -0.022(18) -0.05(2) -0.01(2)
C19B 0.13(3) 0.08(2) 0.055(18) 0.003(15) -0.038(19) -0.04(2)
C20B 0.086(19) 0.059(16) 0.065(17) 0.005(13) -0.024(14) 0.003(14)
C21B 0.18(4) 0.15(4) 0.08(3) 0.02(3) -0.04(3) 0.04(3)
C22B 0.13(3) 0.22(5) 0.06(2) 0.00(3) -0.04(2) 0.04(3)
C23B 0.12(3) 0.11(3) 0.08(2) -0.04(2) -0.019(19) 0.00(2)
C24B 0.16(4) 0.13(3) 0.07(2) -0.02(2) -0.05(2) 0.03(3)
C25B 0.11(2) 0.040(14) 0.061(17) 0.010(12) -0.041(16) -0.006(14)
C26B 0.062(16) 0.10(2) 0.061(17) 0.009(15) -0.014(13) -0.007(15)
C27B 0.10(2) 0.12(3) 0.11(3) 0.03(2) -0.03(2) -0.01(2)
C28B 0.11(3) 0.07(2) 0.14(3) 0.03(2) -0.06(3) -0.024(19)
C29B 0.11(3) 0.08(2) 0.12(3) -0.03(2) -0.05(2) 0.021(19)
C30B 0.09(2) 0.068(18) 0.08(2) -0.026(15) -0.031(16) 0.007(15)
C31B 0.09(2) 0.065(19) 0.08(2) -0.018(16) 0.017(16) 0.021(16)
C32B 0.070(18) 0.09(2) 0.09(2) -0.009(18) -0.030(17) 0.010(16)
C33B 0.12(3) 0.09(3) 0.18(4) -0.02(3) 0.04(3) 0.01(2)
C34B 0.13(3) 0.14(4) 0.20(5) -0.08(4) 0.09(3) 0.02(3)
C35B 0.11(3) 0.11(3) 0.12(3) 0.00(2) 0.02(2) 0.03(2)
C36B 0.15(4) 0.14(4) 0.21(5) -0.07(4) 0.11(4) -0.06(3)

loop_
_atom_type_symbol
_atom_type_description
_atom_type_scat_dispersion_real
_atom_type_scat_dispersion_imag
_atom_type_scat_source
C C 0.0033 0.0016 'International Tables Vol C Tables 4.2.6.8 and 6.1.1.4'
H H 0.0000 0.0000 'International Tables Vol C Tables 4.2.6.8 and 6.1.1.4'
P P 0.1023 0.0942 'International Tables Vol C Tables 4.2.6.8 and 6.1.1.4'
Se Se -0.0929 2.2259 'International Tables Vol C Tables 4.2.6.8 and 6.1.1.4'
Ag Ag -0.8971 1.1015 'International Tables Vol C Tables 4.2.6.8 and 6.1.1.4'
W W -0.8490 6.8722 'International Tables Vol C Tables 4.2.6.8 and 6.1.1.4'

loop_
_geom_angle_atom_site_label_1
_geom_angle_atom_site_label_2
_geom_angle_atom_site_label_3
_geom_angle
Se3A W1A Se2A 107.19(11)
Se3A W1A Se4A 113.89(9)
Se2A W1A Se4A 107.49(11)
Se3A W1A Se1A 107.76(10)
Se2A W1A Se1A 112.73(9)
Se4A W1A Se1A 107.90(10)
Se3A W1A Ag2A 56.94(8)
Se2A W1A Ag2A 125.39(8)
Se4A W1A Ag2A 57.01(7)
Se1A W1A Ag2A 121.88(7)
Se3A W1A Ag1A 124.18(8)
Se2A W1A Ag1A 56.64(7)
Se4A W1A Ag1A 121.93(8)
Se1A W1A Ag1A 56.11(7)
Ag2A W1A Ag1A 177.71(6)
P1A Ag1A Se1A 139.24(18)
P1A Ag1A Se2A 120.67(18)
Se1A Ag1A Se2A 99.96(10)
P1A Ag1A W1A 170.23(17)
Se1A Ag1A W1A 50.29(6)
Se2A Ag1A W1A 49.68(7)
P2A Ag2A Se3A 132.45(18)
P2A Ag2A Se4A 128.15(18)
Se3A Ag2A Se4A 99.33(9)
P2A Ag2A W1A 175.58(17)
Se3A Ag2A W1A 49.67(6)
Se4A Ag2A W1A 49.71(6)
C1A P1A C13A 110(2)
C1A P1A C7A 108.3(14)
C13A P1A C7A 107.8(19)
C1A P1A Ag1A 116.6(10)
C13A P1A Ag1A 106(2)
C7A P1A Ag1A 108.5(9)
C19A P2A C31A 104.2(13)
C19A P2A C25A 106.1(12)
C31A P2A C25A 106.6(12)
C19A P2A Ag2A 113.1(8)
C31A P2A Ag2A 116.0(9)
C25A P2A Ag2A 110.3(7)
W1A Se1A Ag1A 73.60(8)
W1A Se2A Ag1A 73.68(8)
W1A Se3A Ag2A 73.39(8)
W1A Se4A Ag2A 73.28(8)
C2A C1A C6A 115(3)
C2A C1A P1A 118(2)
C6A C1A P1A 117.5(18)
C1A C2A C3A 118(3)
C4A C3A C2A 114(2)
C5A C4A C3A 120(3)
C4A C5A C6A 115(3)
C1A C6A C5A 114(2)
C8A C7A C12A 111(2)
C8A C7A P1A 112.9(16)
C12A C7A P1A 110.8(17)
C7A C8A C9A 112(2)
C10A C9A C8A 111(2)
C9A C10A C11A 112(2)
C10A C11A C12A 111(2)
C7A C12A C11A 111(2)
C14A C13A C18A 107(4)
C14A C13A P1A 114(3)
C18A C13A P1A 115(4)
C13A C14A C15A 109(4)
C16A C15A C14A 113(5)
C15A C16A C17A 115(4)
C18A C17A C16A 112(3)
C17A C18A C13A 112(4)
C24A C19A C20A 113(2)
C24A C19A P2A 113(2)
C20A C19A P2A 120.3(18)
C21A C20A C19A 115(2)
C20A C21A C22A 110(3)
C23A C22A C21A 117(3)
C22A C23A C24A 113(4)
C19A C24A C23A 109(3)
C30A C25A C26A 112(2)
C30A C25A P2A 109.8(17)
C26A C25A P2A 109.2(17)
C25A C26A C27A 108(2)
C28A C27A C26A 109(2)
C27A C28A C29A 113(3)
C30A C29A C28A 111(3)
C29A C30A C25A 111(2)
C32A C31A C36A 117(3)
C32A C31A P2A 118.2(19)
C36A C31A P2A 111(2)
C31A C32A C33A 114(3)
C32A C33A C34A 115(3)
C35A C34A C33A 114(3)
C34A C35A C36A 116(3)
C31A C36A C35A 111(3)
Se3B W1B Se4B 114.04(10)
Se3B W1B Se1B 108.06(11)
Se4B W1B Se1B 108.93(11)
Se3B W1B Se2B 106.95(11)
Se4B W1B Se2B 106.38(11)
Se1B W1B Se2B 112.57(9)
Se3B W1B Ag2B 57.57(8)
Se4B W1B Ag2B 56.57(8)
Se1B W1B Ag2B 122.71(8)
Se2B W1B Ag2B 124.71(8)
Se3B W1B Ag1B 123.72(8)
Se4B W1B Ag1B 122.22(8)
Se1B W1B Ag1B 55.70(7)
Se2B W1B Ag1B 56.88(7)
Ag2B W1B Ag1B 177.97(6)
P1B Ag1B Se1B 138.75(17)
P1B Ag1B Se2B 121.49(16)
Se1B Ag1B Se2B 99.74(10)
P1B Ag1B W1B 171.35(16)
Se1B Ag1B W1B 49.69(7)
Se2B Ag1B W1B 50.06(6)
P2B Ag2B Se4B 133.51(18)
P2B Ag2B Se3B 127.76(17)
Se4B Ag2B Se3B 98.55(10)
P2B Ag2B W1B 173.61(17)
Se4B Ag2B W1B 49.50(7)
Se3B Ag2B W1B 49.13(6)
C7B P1B C13B 104.4(14)
C7B P1B C1B 106.7(11)
C13B P1B C1B 109.1(11)
C7B P1B Ag1B 112.0(8)
C13B P1B Ag1B 115.4(8)
C1B P1B Ag1B 108.9(8)
C31B P2B C19B 102.8(16)
C31B P2B C25B 108.8(15)
C19B P2B C25B 107.5(12)
C31B P2B Ag2B 112.0(10)
C19B P2B Ag2B 117.4(10)
C25B P2B Ag2B 107.9(8)
W1B Se1B Ag1B 74.61(8)
W1B Se2B Ag1B 73.07(8)
W1B Se3B Ag2B 73.29(8)
W1B Se4B Ag2B 73.94(9)
C6B C1B C2B 111(2)
C6B C1B P1B 111.5(15)
C2B C1B P1B 108.9(15)
C1B C2B C3B 111(2)
C4B C3B C2B 110(2)
C3B C4B C5B 111(2)
C4B C5B C6B 110(2)
C1B C6B C5B 108(2)
C8B C7B C12B 113(3)
C8B C7B P1B 119.4(18)
C12B C7B P1B 115(2)
C7B C8B C9B 118(2)
C10B C9B C8B 116(3)
C9B C10B C11B 118(3)
C10B C11B C12B 113(3)
C7B C12B C11B 114(3)
C18B C13B C14B 118(3)
C18B C13B P1B 114(2)
C14B C13B P1B 115.3(17)
C15B C14B C13B 112(2)
C16B C15B C14B 117(3)
C15B C16B C17B 117(3)
C18B C17B C16B 114(3)
C13B C18B C17B 112(3)
C24B C19B C20B 121(3)
C24B C19B P2B 114(2)
C20B C19B P2B 117.9(19)
C19B C20B C21B 114(3)
C22B C21B C20B 116(3)
C21B C22B C23B 121(3)
C24B C23B C22B 117(3)
C19B C24B C23B 115(3)
C30B C25B C26B 111(2)
C30B C25B P2B 111(2)
C26B C25B P2B 111.7(18)
C25B C26B C27B 110(3)
C26B C27B C28B 109(3)
C29B C28B C27B 112(3)
C28B C29B C30B 111(3)
C25B C30B C29B 112(3)
C36B C31B C32B 122(3)
C36B C31B P2B 118(2)
C32B C31B P2B 119(2)
C33B C32B C31B 113(3)
C34B C33B C32B 125(4)
C33B C34B C35B 119(3)
C36B C35B C34B 116(3)
C31B C36B C35B 119(4)

loop_
_geom_bond_atom_site_label_1
_geom_bond_atom_site_label_2
_geom_bond_distance
W1A Se3A 2.321(2)
W1A Se2A 2.324(3)
W1A Se4A 2.324(2)
W1A Se1A 2.346(3)
W1A Ag2A 2.9181(18)
W1A Ag1A 2.9252(19)
Ag1A P1A 2.393(6)
Ag1A Se1A 2.531(3)
Ag1A Se2A 2.546(3)
Ag2A P2A 2.376(6)
Ag2A Se3A 2.552(3)
Ag2A Se4A 2.556(3)
P1A C1A 1.80(3)
P1A C13A 1.81(4)
P1A C7A 1.85(3)
P2A C19A 1.83(3)
P2A C31A 1.87(2)
P2A C25A 1.88(2)
C1A C2A 1.44(4)
C1A C6A 1.52(4)
C2A C3A 1.50(4)
C3A C4A 1.46(4)
C4A C5A 1.40(4)
C5A C6A 1.54(3)
C7A C8A 1.49(3)
C7A C12A 1.50(3)
C8A C9A 1.55(3)
C9A C10A 1.46(4)
C10A C11A 1.49(4)
C11A C12A 1.57(3)
C13A C14A 1.50(6)
C13A C18A 1.51(6)
C14A C15A 1.56(5)
C15A C16A 1.29(6)
C16A C17A 1.53(5)
C17A C18A 1.50(5)
C19A C24A 1.51(4)
C19A C20A 1.51(3)
C20A C21A 1.47(4)
C21A C22A 1.54(4)
C22A C23A 1.32(5)
C23A C24A 1.57(5)
C25A C30A 1.51(3)
C25A C26A 1.53(3)
C26A C27A 1.57(4)
C27A C28A 1.49(4)
C28A C29A 1.50(4)
C29A C30A 1.49(3)
C31A C32A 1.49(4)
C31A C36A 1.48(4)
C32A C33A 1.50(4)
C33A C34A 1.52(5)
C34A C35A 1.44(5)
C35A C36A 1.54(4)
W1B Se3B 2.317(3)
W1B Se4B 2.322(3)
W1B Se1B 2.322(3)
W1B Se2B 2.353(3)
W1B Ag2B 2.9346(18)
W1B Ag1B 2.9360(17)
Ag1B P1B 2.387(6)
Ag1B Se1B 2.516(3)
Ag1B Se2B 2.570(3)
Ag2B P2B 2.384(6)
Ag2B Se4B 2.549(3)
Ag2B Se3B 2.586(3)
P1B C7B 1.81(3)
P1B C13B 1.87(2)
P1B C1B 1.88(2)
P2B C31B 1.84(3)
P2B C19B 1.84(3)
P2B C25B 1.86(3)
C1B C6B 1.48(3)
C1B C2B 1.50(3)
C2B C3B 1.55(3)
C3B C4B 1.47(4)
C4B C5B 1.50(4)
C5B C6B 1.56(3)
C7B C8B 1.45(3)
C7B C12B 1.49(4)
C8B C9B 1.51(4)
C9B C10B 1.38(4)
C10B C11B 1.49(5)
C11B C12B 1.51(5)
C13B C18B 1.46(4)
C13B C14B 1.51(3)
C14B C15B 1.50(4)
C15B C16B 1.39(5)
C16B C17B 1.55(5)
C17B C18B 1.50(4)
C19B C24B 1.42(4)
C19B C20B 1.51(4)
C20B C21B 1.53(4)
C21B C22B 1.39(5)
C22B C23B 1.51(5)
C23B C24B 1.50(4)
C25B C30B 1.48(3)
C25B C26B 1.49(4)
C26B C27B 1.51(4)
C27B C28B 1.52(4)
C28B C29B 1.46(4)
C29B C30B 1.52(4)
C31B C36B 1.41(5)
C31B C32B 1.48(4)
C32B C33B 1.45(4)
C33B C34B 1.29(5)
C34B C35B 1.52(5)
C35B C36B 1.43(4)
